data_7713429
loop_
_publ_author_name
'Song, Li-Cheng'
'Zhang, Zhen-Qing'
'Liu, Bei-Bei'

_publ_section_title
;
 Structural and functional biomimetics of [Fe]-hydrogenase featuring a
 mono-, di- or tetrasubstituted pyridine ligand with a <i>fac</i>-C, N,
 and S ligation.
;
_journal_issue 27
_journal_name_full 'Dalton transactions (Cambridge, England : 2003)'
_journal_page_first 9215
_journal_page_last 9228
_journal_paper_doi 10.1039/d3dt01285a
_journal_volume 52
_journal_year 2023
_chemical_formula_sum 'C24 H23 Cl Fe N O2.5 S2'
_chemical_formula_weight 520.85
_space_group_crystal_system monoclinic
_space_group_IT_number 14
_space_group_name_Hall '-P 2ybc'
_space_group_name_H-M_alt 'P 1 21/c 1'
_atom_sites_solution_hydrogens geom
_atom_sites_solution_primary direct
_audit_creation_method SHELXL-2018/3
_audit_update_record
;
2023-06-02 deposited with the CCDC.	2023-06-23 downloaded from the CCDC.
;
_cell_angle_alpha 90
_cell_angle_beta 96.3340(10)
_cell_angle_gamma 90
_cell_formula_units_Z 4
_cell_length_a 11.12553(12)
_cell_length_b 13.2404(2)
_cell_length_c 15.39003(17)
_cell_measurement_reflns_used 19915
_cell_measurement_temperature 293(2)
_cell_measurement_theta_max 34.6190
_cell_measurement_theta_min 2.0280
_cell_volume 2253.21(5)
_computing_cell_refinement 'CrysAlisPro 1.171.42.49 (Rigaku OD, 2022)'
_computing_data_collection 'CrysAlisPro 1.171.42.49 (Rigaku OD, 2022)'
_computing_data_reduction 'CrysAlisPro 1.171.42.49 (Rigaku OD, 2022)'
_computing_molecular_graphics 'Olex2 (Dolomanov et al., 2009)'
_computing_publication_material 'Olex2 (Dolomanov et al., 2009)'
_computing_structure_refinement 'SHELXL-2018/3 (Sheldrick, 2018)'
_computing_structure_solution SHELXS-2014
_diffrn_ambient_temperature 293(2)
_diffrn_measured_fraction_theta_full 0.994
_diffrn_measured_fraction_theta_max 0.926
_diffrn_measurement_device_type 'dtrek-CrysAlisPro-abstract goniometer imported rigaku-d*trek images'
_diffrn_measurement_method '\w scans'
_diffrn_radiation_type MoK\a
_diffrn_radiation_wavelength 0.71073
_diffrn_reflns_av_R_equivalents 0.0428
_diffrn_reflns_av_unetI/netI 0.0389
_diffrn_reflns_Laue_measured_fraction_full 0.994
_diffrn_reflns_Laue_measured_fraction_max 0.926
_diffrn_reflns_limit_h_max 17
_diffrn_reflns_limit_h_min -16
_diffrn_reflns_limit_k_max 20
_diffrn_reflns_limit_k_min -20
_diffrn_reflns_limit_l_max 24
_diffrn_reflns_limit_l_min -23
_diffrn_reflns_number 39412
_diffrn_reflns_point_group_measured_fraction_full 0.994
_diffrn_reflns_point_group_measured_fraction_max 0.926
_diffrn_reflns_theta_full 25.242
_diffrn_reflns_theta_max 34.748
_diffrn_reflns_theta_min 2.034
_diffrn_source 'fine-focus sealed X-ray tube'
_exptl_absorpt_coefficient_mu 0.998
_exptl_absorpt_correction_T_max 1.00000
_exptl_absorpt_correction_T_min 0.74999
_exptl_absorpt_correction_type multi-scan
_exptl_absorpt_process_details
;
CrysAlisPro 1.171.42.49 (Rigaku Oxford Diffraction, 2022)
Empirical absorption correction using spherical harmonics,
implemented in SCALE3 ABSPACK scaling algorithm.
;
_exptl_crystal_colour red
_exptl_crystal_density_diffrn 1.535
_exptl_crystal_description block
_exptl_crystal_F_000 1076
_exptl_crystal_size_max 0.350
_exptl_crystal_size_mid 0.320
_exptl_crystal_size_min 0.300
_refine_diff_density_max 0.552
_refine_diff_density_min -0.368
_refine_diff_density_rms 0.088
_refine_ls_extinction_method none
_refine_ls_goodness_of_fit_ref 1.072
_refine_ls_hydrogen_treatment constr
_refine_ls_matrix_type full
_refine_ls_number_parameters 310
_refine_ls_number_reflns 9022
_refine_ls_number_restraints 58
_refine_ls_restrained_S_all 1.069
_refine_ls_R_factor_all 0.0580
_refine_ls_R_factor_gt 0.0464
_refine_ls_shift/su_max 0.001
_refine_ls_shift/su_mean 0.000
_refine_ls_structure_factor_coef Fsqd
_refine_ls_weighting_details 'w=1/[\s^2^(Fo^2^)+(0.0419P)^2^+2.3578P] where P=(Fo^2^+2Fc^2^)/3'
_refine_ls_weighting_scheme calc
_refine_ls_wR_factor_gt 0.1056
_refine_ls_wR_factor_ref 0.1114
_reflns_Friedel_coverage 0.000
_reflns_number_gt 7741
_reflns_number_total 9022
_reflns_threshold_expression 'I > 2\s(I)'
_cod_data_source_file d3dt01285a2.cif
_cod_data_source_block Complex8
_cod_original_sg_symbol_H-M 'P 21/c'
_cod_original_formula_sum 'C24 H23 Cl Fe N O2.50 S2'
_cod_database_code 7713429
_shelx_shelxl_version_number 2018/3
_shelx_space_group_comment
;
The symmetry employed for this shelxl refinement is uniquely defined
by the following loop, which should always be used as a source of
symmetry information in preference to the above space-group names.
They are only intended as comments.
;
_shelx_estimated_absorpt_t_min 0.721
_shelx_estimated_absorpt_t_max 0.754

loop_
_space_group_symop_operation_xyz
'x, y, z'
'-x, y+1/2, -z+1/2'
'-x, -y, -z'
'x, -y-1/2, z-1/2'

loop_
_atom_site_label
_atom_site_type_symbol
_atom_site_fract_x
_atom_site_fract_y
_atom_site_fract_z
_atom_site_U_iso_or_equiv
_atom_site_adp_type
_atom_site_occupancy
_atom_site_site_symmetry_order
_atom_site_calc_flag
_atom_site_refinement_flags_posn
_atom_site_refinement_flags_adp
_atom_site_refinement_flags_occupancy
_atom_site_disorder_assembly
_atom_site_disorder_group
Fe1 Fe 0.33304(2) 0.19564(2) 0.27120(2) 0.01337(6) Uani 1 1 d . . . . .
S1 S 0.28090(4) 0.26462(3) 0.39344(3) 0.01623(8) Uani 1 1 d . . . . .
S2 S 0.36638(4) 0.10289(3) 0.15332(3) 0.01667(9) Uani 1 1 d . . . . .
Cl1 Cl 0.53833(4) 0.22207(4) 0.33905(3) 0.02045(9) Uani 1 1 d . . . . .
N1 N 0.33298(12) 0.06441(12) 0.33602(9) 0.0151(3) Uani 1 1 d . . . . .
O1 O 0.33470(16) 0.37841(12) 0.16788(9) 0.0312(3) Uani 1 1 d . . . . .
O2 O 0.11907(12) 0.15646(14) 0.15725(9) 0.0304(3) Uani 1 1 d . . . . .
C1 C 0.33487(16) 0.30746(14) 0.21070(11) 0.0187(3) Uani 1 1 d . . . . .
C2 C 0.16255(15) 0.18352(15) 0.23003(11) 0.0183(3) Uani 1 1 d . . . . .
C3 C 0.51989(15) 0.08626(14) 0.13458(11) 0.0163(3) Uani 1 1 d . . . . .
C4 C 0.07588(16) 0.20939(15) 0.29614(13) 0.0206(3) Uani 1 1 d . . . . .
C5 C 0.12194(16) 0.24383(14) 0.37815(12) 0.0189(3) Uani 1 1 d . . . . .
C6 C 0.33443(16) 0.06350(15) 0.42393(11) 0.0189(3) Uani 1 1 d . . . . .
C7 C 0.75317(16) 0.05183(14) 0.08948(12) 0.0193(3) Uani 1 1 d . . . . .
C8 C 0.34066(15) -0.02457(14) 0.29357(11) 0.0176(3) Uani 1 1 d . . . . .
C9 C 0.35343(16) -0.11574(15) 0.33785(13) 0.0211(3) Uani 1 1 d . . . . .
H9 H 0.360708 -0.175731 0.307435 0.025 Uiso 1 1 calc R U . . .
C10 C 0.87711(17) 0.02751(17) 0.06370(15) 0.0270(4) Uani 1 1 d . . . . .
H10A H 0.870001 0.006906 0.003542 0.041 Uiso 1 1 calc R U . . .
H10B H 0.912497 -0.026182 0.099848 0.041 Uiso 1 1 calc R U . . .
H10C H 0.927577 0.086360 0.071318 0.041 Uiso 1 1 calc R U . . .
C11 C 0.54836(16) 0.11164(14) 0.05132(11) 0.0180(3) Uani 1 1 d . . . . .
H11 H 0.489791 0.139110 0.010287 0.022 Uiso 1 1 calc R U . . .
C12 C 0.72328(17) 0.02841(15) 0.17246(12) 0.0219(3) Uani 1 1 d . . . . .
H12 H 0.781511 -0.000266 0.213059 0.026 Uiso 1 1 calc R U . . .
C13 C 0.32893(17) -0.02064(15) 0.19559(11) 0.0200(3) Uani 1 1 d . . . . .
H13A H 0.246559 -0.037709 0.173070 0.024 Uiso 1 1 calc R U . . .
H13B H 0.381930 -0.071006 0.174422 0.024 Uiso 1 1 calc R U . . .
C14 C 0.32846(19) 0.16346(15) 0.46867(11) 0.0228(4) Uani 1 1 d . . . . .
H14A H 0.407570 0.179456 0.498488 0.027 Uiso 1 1 calc R U . . .
H14B H 0.272296 0.158702 0.512436 0.027 Uiso 1 1 calc R U . . .
C15 C 0.35522(17) -0.11640(16) 0.42807(13) 0.0236(4) Uani 1 1 d . . . . .
H15 H 0.363102 -0.176874 0.458916 0.028 Uiso 1 1 calc R U . . .
C16 C 0.66534(16) 0.09544(15) 0.03023(12) 0.0197(3) Uani 1 1 d . . . . .
H16 H 0.684977 0.114253 -0.024690 0.024 Uiso 1 1 calc R U . . .
C17 C 0.60817(16) 0.04692(16) 0.19616(12) 0.0216(3) Uani 1 1 d . . . . .
H17 H 0.590537 0.033100 0.252635 0.026 Uiso 1 1 calc R U . . .
C19 C 0.34510(18) -0.02572(16) 0.47169(12) 0.0242(4) Uani 1 1 d . . . . .
H19 H 0.345446 -0.024609 0.532138 0.029 Uiso 1 1 calc R U . . .
C20 C -0.04905(18) 0.19683(19) 0.27767(17) 0.0333(5) Uani 1 1 d . . . . .
H20 H -0.081515 0.175075 0.222574 0.040 Uiso 1 1 calc R U . . .
C21 C 0.04735(19) 0.26471(17) 0.44315(15) 0.0277(4) Uani 1 1 d . . . . .
H21 H 0.079273 0.288390 0.497757 0.033 Uiso 1 1 calc R U . . .
C22 C -0.0762(2) 0.2489(2) 0.42360(19) 0.0404(6) Uani 1 1 d . . . . .
H22 H -0.127323 0.260201 0.466498 0.049 Uiso 1 1 calc R U . . .
C23 C -0.1246(2) 0.2168(2) 0.3415(2) 0.0446(7) Uani 1 1 d . . . . .
H23 H -0.207769 0.208605 0.329106 0.053 Uiso 1 1 calc R U . . .
O3 O 0.9694(3) -0.0067(3) 0.5229(3) 0.0324(8) Uani 0.5 1 d D U P A -1
C24 C 1.0474(4) 0.0355(4) 0.5926(3) 0.0325(10) Uani 0.5 1 d D U P A -1
H24A H 1.087603 0.094597 0.572374 0.039 Uiso 0.5 1 calc R U P A -1
H24B H 1.108618 -0.013409 0.613819 0.039 Uiso 0.5 1 calc R U P A -1
C25 C 0.9732(4) 0.0645(4) 0.6652(3) 0.0384(11) Uani 0.5 1 d D U P A -1
H25A H 0.919664 0.118794 0.645930 0.058 Uiso 0.5 1 calc R U P A -1
H25B H 1.026155 0.085729 0.715354 0.058 Uiso 0.5 1 calc R U P A -1
H25C H 0.926785 0.007321 0.680446 0.058 Uiso 0.5 1 calc R U P A -1
C26 C 1.0332(5) -0.0297(5) 0.4508(4) 0.0337(12) Uani 0.5 1 d D U P A -1
H26A H 1.097207 -0.077553 0.468495 0.040 Uiso 0.5 1 calc R U P A -1
H26B H 1.069737 0.031245 0.430601 0.040 Uiso 0.5 1 calc R U P A -1
C27 C 0.9480(6) -0.0739(5) 0.3781(4) 0.0403(13) Uani 0.5 1 d D U P A -1
H27A H 0.916351 -0.136639 0.396994 0.060 Uiso 0.5 1 calc R U P A -1
H27B H 0.990698 -0.085667 0.328092 0.060 Uiso 0.5 1 calc R U P A -1
H27C H 0.882685 -0.027671 0.362649 0.060 Uiso 0.5 1 calc R U P A -1

loop_
_atom_site_aniso_label
_atom_site_aniso_U_11
_atom_site_aniso_U_22
_atom_site_aniso_U_33
_atom_site_aniso_U_23
_atom_site_aniso_U_13
_atom_site_aniso_U_12
Fe1 0.01218(10) 0.01651(13) 0.01156(10) 0.00057(8) 0.00195(7) 0.00070(8)
S1 0.01733(17) 0.0177(2) 0.01391(16) -0.00090(14) 0.00307(13) 0.00018(14)
S2 0.01596(17) 0.0209(2) 0.01335(16) -0.00068(14) 0.00280(13) 0.00241(14)
Cl1 0.01334(16) 0.0261(2) 0.02171(19) -0.00085(15) 0.00085(13) -0.00230(14)
N1 0.0130(5) 0.0187(7) 0.0137(6) 0.0006(5) 0.0023(4) 0.0000(5)
O1 0.0554(10) 0.0208(7) 0.0172(6) 0.0027(5) 0.0030(6) -0.0029(7)
O2 0.0175(6) 0.0515(10) 0.0211(6) -0.0085(6) -0.0021(5) -0.0006(6)
C1 0.0212(7) 0.0214(9) 0.0138(7) -0.0019(6) 0.0032(6) -0.0004(6)
C2 0.0139(7) 0.0224(9) 0.0186(7) -0.0006(6) 0.0014(5) 0.0011(6)
C3 0.0162(7) 0.0174(8) 0.0159(7) -0.0007(6) 0.0047(5) 0.0024(6)
C4 0.0145(7) 0.0233(9) 0.0247(8) -0.0033(7) 0.0053(6) -0.0004(6)
C5 0.0177(7) 0.0182(8) 0.0219(8) -0.0021(6) 0.0071(6) 0.0007(6)
C6 0.0200(7) 0.0221(9) 0.0149(7) 0.0019(6) 0.0033(6) 0.0025(6)
C7 0.0187(7) 0.0169(8) 0.0234(8) -0.0024(6) 0.0066(6) -0.0023(6)
C8 0.0140(6) 0.0207(9) 0.0185(7) -0.0019(6) 0.0031(5) -0.0003(6)
C9 0.0195(7) 0.0183(9) 0.0261(8) -0.0001(7) 0.0046(6) 0.0011(6)
C10 0.0195(8) 0.0298(11) 0.0333(10) -0.0024(8) 0.0106(7) 0.0001(7)
C11 0.0201(7) 0.0199(9) 0.0143(7) -0.0005(6) 0.0026(5) -0.0006(6)
C12 0.0196(7) 0.0238(9) 0.0225(8) 0.0044(7) 0.0033(6) 0.0035(6)
C13 0.0224(8) 0.0199(9) 0.0180(7) -0.0038(6) 0.0033(6) -0.0030(6)
C14 0.0329(9) 0.0225(9) 0.0129(7) 0.0011(6) 0.0021(6) 0.0045(7)
C15 0.0232(8) 0.0217(9) 0.0261(9) 0.0054(7) 0.0039(7) 0.0022(7)
C16 0.0213(7) 0.0223(9) 0.0165(7) -0.0032(6) 0.0064(6) -0.0030(6)
C17 0.0204(8) 0.0278(10) 0.0172(7) 0.0045(7) 0.0044(6) 0.0058(7)
C19 0.0297(9) 0.0252(10) 0.0179(8) 0.0051(7) 0.0039(7) 0.0031(7)
C20 0.0152(8) 0.0412(13) 0.0440(12) -0.0144(10) 0.0055(8) -0.0007(8)
C21 0.0281(9) 0.0258(10) 0.0320(10) -0.0071(8) 0.0151(8) -0.0012(8)
C22 0.0279(10) 0.0423(14) 0.0561(16) -0.0175(12) 0.0270(11) -0.0050(9)
C23 0.0166(9) 0.0539(16) 0.0658(18) -0.0253(14) 0.0163(10) -0.0060(9)
O3 0.0214(14) 0.036(2) 0.039(2) 0.0027(16) 0.0008(14) -0.0047(16)
C24 0.0211(18) 0.030(3) 0.046(3) 0.009(2) 0.0000(19) -0.0035(18)
C25 0.029(2) 0.031(3) 0.053(3) -0.004(2) -0.005(2) -0.0010(18)
C26 0.027(2) 0.034(3) 0.040(3) 0.004(2) 0.005(2) -0.008(2)
C27 0.043(3) 0.038(3) 0.040(3) 0.001(2) 0.006(2) -0.007(3)

loop_
_atom_type_symbol
_atom_type_description
_atom_type_scat_dispersion_real
_atom_type_scat_dispersion_imag
_atom_type_scat_source
C C 0.0033 0.0016 'International Tables Vol C Tables 4.2.6.8 and 6.1.1.4'
H H 0.0000 0.0000 'International Tables Vol C Tables 4.2.6.8 and 6.1.1.4'
N N 0.0061 0.0033 'International Tables Vol C Tables 4.2.6.8 and 6.1.1.4'
O O 0.0106 0.0060 'International Tables Vol C Tables 4.2.6.8 and 6.1.1.4'
S S 0.1246 0.1234 'International Tables Vol C Tables 4.2.6.8 and 6.1.1.4'
Cl Cl 0.1484 0.1585 'International Tables Vol C Tables 4.2.6.8 and 6.1.1.4'
Fe Fe 0.3463 0.8444 'International Tables Vol C Tables 4.2.6.8 and 6.1.1.4'

loop_
_geom_angle_atom_site_label_1
_geom_angle_atom_site_label_2
_geom_angle_atom_site_label_3
_geom_angle
_geom_angle_site_symmetry_1
_geom_angle_site_symmetry_3
_geom_angle_publ_flag
C1 Fe1 C2 87.97(8) . . ?
C1 Fe1 N1 177.55(7) . . ?
C2 Fe1 N1 92.11(7) . . ?
C1 Fe1 S1 97.01(6) . . ?
C2 Fe1 S1 88.47(5) . . ?
N1 Fe1 S1 85.44(4) . . ?
C1 Fe1 S2 91.16(6) . . ?
C2 Fe1 S2 86.20(5) . . ?
N1 Fe1 S2 86.41(4) . . ?
S1 Fe1 S2 170.09(2) . . ?
C1 Fe1 Cl1 92.36(6) . . ?
C2 Fe1 Cl1 172.59(5) . . ?
N1 Fe1 Cl1 87.87(4) . . ?
S1 Fe1 Cl1 84.138(17) . . ?
S2 Fe1 Cl1 101.186(17) . . ?
C5 S1 C14 100.72(9) . . ?
C5 S1 Fe1 99.94(6) . . ?
C14 S1 Fe1 98.74(6) . . ?
C3 S2 C13 102.01(9) . . ?
C3 S2 Fe1 116.38(6) . . ?
C13 S2 Fe1 97.87(6) . . ?
C6 N1 C8 118.73(16) . . ?
C6 N1 Fe1 120.38(13) . . ?
C8 N1 Fe1 120.71(11) . . ?
O1 C1 Fe1 177.08(16) . . ?
O2 C2 C4 117.64(15) . . ?
O2 C2 Fe1 126.65(13) . . ?
C4 C2 Fe1 115.70(12) . . ?
C17 C3 C11 120.14(15) . . ?
C17 C3 S2 123.76(13) . . ?
C11 C3 S2 116.05(13) . . ?
C5 C4 C20 118.94(18) . . ?
C5 C4 C2 119.13(15) . . ?
C20 C4 C2 121.91(18) . . ?
C4 C5 C21 121.90(18) . . ?
C4 C5 S1 115.69(13) . . ?
C21 C5 S1 122.36(15) . . ?
N1 C6 C19 121.88(17) . . ?
N1 C6 C14 117.16(16) . . ?
C19 C6 C14 120.92(16) . . ?
C16 C7 C12 118.32(16) . . ?
C16 C7 C10 120.88(17) . . ?
C12 C7 C10 120.77(18) . . ?
N1 C8 C9 121.94(16) . . ?
N1 C8 C13 116.85(16) . . ?
C9 C8 C13 121.16(17) . . ?
C8 C9 C15 119.17(18) . . ?
C8 C9 H9 120.4 . . ?
C15 C9 H9 120.4 . . ?
C7 C10 H10A 109.5 . . ?
C7 C10 H10B 109.5 . . ?
H10A C10 H10B 109.5 . . ?
C7 C10 H10C 109.5 . . ?
H10A C10 H10C 109.5 . . ?
H10B C10 H10C 109.5 . . ?
C16 C11 C3 119.34(16) . . ?
C16 C11 H11 120.3 . . ?
C3 C11 H11 120.3 . . ?
C7 C12 C17 121.47(17) . . ?
C7 C12 H12 119.3 . . ?
C17 C12 H12 119.3 . . ?
C8 C13 S2 113.04(13) . . ?
C8 C13 H13A 109.0 . . ?
S2 C13 H13A 109.0 . . ?
C8 C13 H13B 109.0 . . ?
S2 C13 H13B 109.0 . . ?
H13A C13 H13B 107.8 . . ?
C6 C14 S1 112.62(12) . . ?
C6 C14 H14A 109.1 . . ?
S1 C14 H14A 109.1 . . ?
C6 C14 H14B 109.1 . . ?
S1 C14 H14B 109.1 . . ?
H14A C14 H14B 107.8 . . ?
C19 C15 C9 119.11(18) . . ?
C19 C15 H15 120.4 . . ?
C9 C15 H15 120.4 . . ?
C7 C16 C11 121.32(16) . . ?
C7 C16 H16 119.3 . . ?
C11 C16 H16 119.3 . . ?
C3 C17 C12 119.29(16) . . ?
C3 C17 H17 120.4 . . ?
C12 C17 H17 120.4 . . ?
C15 C19 C6 119.14(17) . . ?
C15 C19 H19 120.4 . . ?
C6 C19 H19 120.4 . . ?
C23 C20 C4 120.0(2) . . ?
C23 C20 H20 120.0 . . ?
C4 C20 H20 120.0 . . ?
C22 C21 C5 117.8(2) . . ?
C22 C21 H21 121.1 . . ?
C5 C21 H21 121.1 . . ?
C23 C22 C21 121.3(2) . . ?
C23 C22 H22 119.3 . . ?
C21 C22 H22 119.3 . . ?
C22 C23 C20 120.0(2) . . ?
C22 C23 H23 120.0 . . ?
C20 C23 H23 120.0 . . ?
C26 O3 C24 111.1(3) . . ?
O3 C24 C25 108.7(4) . . ?
O3 C24 H24A 109.9 . . ?
C25 C24 H24A 109.9 . . ?
O3 C24 H24B 109.9 . . ?
C25 C24 H24B 109.9 . . ?
H24A C24 H24B 108.3 . . ?
C24 C25 H25A 109.5 . . ?
C24 C25 H25B 109.5 . . ?
H25A C25 H25B 109.5 . . ?
C24 C25 H25C 109.5 . . ?
H25A C25 H25C 109.5 . . ?
H25B C25 H25C 109.5 . . ?
O3 C26 C27 109.8(4) . . ?
O3 C26 H26A 109.7 . . ?
C27 C26 H26A 109.7 . . ?
O3 C26 H26B 109.7 . . ?
C27 C26 H26B 109.7 . . ?
H26A C26 H26B 108.2 . . ?
C26 C27 H27A 109.5 . . ?
C26 C27 H27B 109.5 . . ?
H27A C27 H27B 109.5 . . ?
C26 C27 H27C 109.5 . . ?
H27A C27 H27C 109.5 . . ?
H27B C27 H27C 109.5 . . ?

loop_
_geom_bond_atom_site_label_1
_geom_bond_atom_site_label_2
_geom_bond_distance
_geom_bond_site_symmetry_2
_geom_bond_publ_flag
Fe1 C1 1.7501(19) . ?
Fe1 C2 1.9391(16) . ?
Fe1 N1 2.0036(15) . ?
Fe1 S1 2.2251(5) . ?
Fe1 S2 2.2551(5) . ?
Fe1 Cl1 2.4296(5) . ?
S1 C5 1.7797(18) . ?
S1 C14 1.8110(19) . ?
S2 C3 1.7769(17) . ?
S2 C13 1.825(2) . ?
N1 C6 1.351(2) . ?
N1 C8 1.354(2) . ?
O1 C1 1.147(2) . ?
O2 C2 1.224(2) . ?
C2 C4 1.516(2) . ?
C3 C17 1.389(2) . ?
C3 C11 1.395(2) . ?
C4 C5 1.386(3) . ?
C4 C20 1.398(3) . ?
C5 C21 1.396(3) . ?
C6 C19 1.389(3) . ?
C6 C14 1.497(3) . ?
C7 C16 1.387(3) . ?
C7 C12 1.390(3) . ?
C7 C10 1.511(3) . ?
C8 C9 1.386(3) . ?
C8 C13 1.500(2) . ?
C9 C15 1.386(3) . ?
C9 H9 0.9300 . ?
C10 H10A 0.9600 . ?
C10 H10B 0.9600 . ?
C10 H10C 0.9600 . ?
C11 C16 1.392(2) . ?
C11 H11 0.9300 . ?
C12 C17 1.392(3) . ?
C12 H12 0.9300 . ?
C13 H13A 0.9700 . ?
C13 H13B 0.9700 . ?
C14 H14A 0.9700 . ?
C14 H14B 0.9700 . ?
C15 C19 1.386(3) . ?
C15 H15 0.9300 . ?
C16 H16 0.9300 . ?
C17 H17 0.9300 . ?
C19 H19 0.9300 . ?
C20 C23 1.386(3) . ?
C20 H20 0.9300 . ?
C21 C22 1.390(3) . ?
C21 H21 0.9300 . ?
C22 C23 1.385(4) . ?
C22 H22 0.9300 . ?
C23 H23 0.9300 . ?
O3 C26 1.415(6) . ?
O3 C24 1.417(6) . ?
C24 C25 1.510(6) . ?
C24 H24A 0.9700 . ?
C24 H24B 0.9700 . ?
C25 H25A 0.9600 . ?
C25 H25B 0.9600 . ?
C25 H25C 0.9600 . ?
C26 C27 1.503(6) . ?
C26 H26A 0.9700 . ?
C26 H26B 0.9700 . ?
C27 H27A 0.9600 . ?
C27 H27B 0.9600 . ?
C27 H27C 0.9600 . ?
